data_4021600
loop_
_publ_author_name
'Kazuhiro Igarashi'
'Yohei Yamaguchi'
'Yuhki Mitsumoto'
'Shin-ichi Naya'
'Makoto Nitta'

_publ_contact_author_email snaya@ruri.waseda.jp
_publ_contact_author_fax +81-3-3208-2735
_publ_contact_author_name ' Shin-ichi Naya '
_publ_contact_author_phone +81-3-5286-3236
_publ_section_title
;
 Synthesis, Properties, and NAD^+^-NADH-Type Redox Ability
 of 14-Substituted 1,3-Dimethyl-5,10-methanocycloundeca[4,5]pyrrolo
 [2,3-d]pyrimidine-2,4(1,3H)-dionylium Tetrafluoroborates
 and Their Hydride Adducts
;
_journal_name_full 'Journal of Organic Chemistry'
_journal_page_first 2690
_journal_page_last 2698
_journal_paper_doi 10.1021/jo052495m
_journal_volume 71
_journal_year 2006
_chemical_formula_moiety 'C18 H15 N3 O2 '
_chemical_formula_sum 'C18 H15 N3 O2'
_chemical_formula_weight 305.34
_space_group_IT_number 15
_symmetry_cell_setting monoclinic
_symmetry_space_group_name_Hall '-C 2yc'
_symmetry_space_group_name_H-M 'C 1 2/c 1'
_audit_creation_date 2005-04-15
_audit_creation_method 'by CrystalStructure 3.6.0'
_cell_angle_alpha 90
_cell_angle_beta 129.0(1)
_cell_angle_gamma 90
_cell_formula_units_Z 8
_cell_length_a 23.56(8)
_cell_length_b 8.59(3)
_cell_length_c 17.47(6)
_cell_measurement_reflns_used 12864
_cell_measurement_temperature 123.1
_cell_measurement_theta_max 27.8
_cell_measurement_theta_min 3.0
_cell_volume 2746(16)
_computing_cell_refinement PROCESS-AUTO
_computing_data_collection PROCESS-AUTO
_computing_data_reduction CrystalStructure
_computing_publication_material 'CrystalStructure 3.6.0'
_computing_structure_refinement CRYSTALS
_computing_structure_solution SIR92
_diffrn_detector_area_resol_mean 10.00
_diffrn_measured_fraction_theta_full 0.9979
_diffrn_measured_fraction_theta_max 0.9979
_diffrn_measurement_device_type 'Rigaku RAXIS-RAPID'
_diffrn_measurement_method \w
_diffrn_radiation_type 'Mo K\a'
_diffrn_radiation_wavelength 0.7107
_diffrn_reflns_av_R_equivalents 0.181
_diffrn_reflns_limit_h_max 30
_diffrn_reflns_limit_h_min -30
_diffrn_reflns_limit_k_max 10
_diffrn_reflns_limit_k_min -11
_diffrn_reflns_limit_l_max 22
_diffrn_reflns_limit_l_min -22
_diffrn_reflns_number 21955
_diffrn_reflns_theta_full 27.48
_diffrn_reflns_theta_max 27.48
_exptl_absorpt_coefficient_mu 0.099
_exptl_absorpt_correction_T_max 0.990
_exptl_absorpt_correction_T_min 0.181
_exptl_absorpt_correction_type multi-scan
_exptl_absorpt_process_details
;
    Higashi, T. (1995). Program for Absorption Correction.
    Rigaku Corporation, Tokyo, Japan.
;
_exptl_crystal_colour Reddish
_exptl_crystal_density_diffrn 1.477
_exptl_crystal_density_method 'not measured'
_exptl_crystal_description prism
_exptl_crystal_F_000 1280.00
_exptl_crystal_size_max 0.80
_exptl_crystal_size_mid 0.16
_exptl_crystal_size_min 0.10
_refine_diff_density_max 0.43
_refine_diff_density_min -0.37
_refine_ls_extinction_method none
_refine_ls_goodness_of_fit_ref 1.152
_refine_ls_hydrogen_treatment refall
_refine_ls_number_parameters 223
_refine_ls_number_reflns 778
_refine_ls_R_factor_gt 0.0890
_refine_ls_shift/su_max 0.0010
_refine_ls_structure_factor_coef F
_refine_ls_weighting_details 'w = 1/[0.0100Fo^2^ + 1.0000\s(Fo^2^)]'
_refine_ls_weighting_scheme calc
_refine_ls_wR_factor_ref 0.1300
_reflns_number_gt 778
_reflns_number_total 3149
_reflns_threshold_expression F^2^>2.0\s(F^2^)
_cod_data_source_file jo052495msi20051203_024301.cif
_cod_original_sg_symbol_H-M 'C 2/c'
_cod_original_formula_sum 'C18 H15 N3 O2 '
_cod_database_code 4021600

loop_
_symmetry_equiv_pos_site_id
_symmetry_equiv_pos_as_xyz
1 +X,+Y,+Z
2 -X,+Y,1/2-Z
3 -X,-Y,-Z
4 +X,-Y,1/2+Z
5 1/2+X,1/2+Y,+Z
6 1/2-X,1/2+Y,1/2-Z
7 1/2-X,1/2-Y,-Z
8 1/2+X,1/2-Y,1/2+Z

loop_
_atom_site_label
_atom_site_type_symbol
_atom_site_fract_x
_atom_site_fract_y
_atom_site_fract_z
_atom_site_U_iso_or_equiv
_atom_site_adp_type
_atom_site_occupancy
_atom_site_symmetry_multiplicity
_atom_site_calc_flag
_atom_site_refinement_flags
O(1) O 0.3767(6) 0.589(1) 0.1254(8) 0.059(4) Uani 1.00 1 d .
O(2) O 0.2067(5) 0.423(1) 0.1530(7) 0.043(3) Uani 1.00 1 d .
N(3) N 0.2617(6) 0.241(1) 0.1282(8) 0.036(4) Uani 1.00 1 d .
N(4) N 0.3300(6) 0.057(1) 0.1117(8) 0.039(4) Uani 1.00 1 d .
N(5) N 0.2896(6) 0.502(1) 0.1359(8) 0.041(4) Uani 1.00 1 d .
C(6) C 0.3457(8) 0.479(2) 0.129(1) 0.045(5) Uani 1.00 1 d .
C(7) C 0.2716(8) 0.666(1) 0.137(1) 0.051(6) Uani 1.00 1 d .
C(8) C 0.5342(8) 0.109(1) 0.106(1) 0.037(5) Uani 1.00 1 d .
C(9) C 0.3593(8) 0.316(2) 0.123(1) 0.043(5) Uani 1.00 1 d .
C(10) C 0.5954(8) 0.195(1) 0.132(1) 0.039(5) Uani 1.00 1 d .
C(11) C 0.3852(8) 0.071(1) 0.107(1) 0.041(5) Uani 1.00 1 d .
C(12) C 0.5958(9) 0.357(2) 0.128(1) 0.051(5) Uani 1.00 1 d .
C(13) C 0.4615(8) 0.181(1) 0.036(1) 0.046(5) Uani 1.00 1 d .
C(14) C 0.4052(8) 0.236(1) 0.112(1) 0.040(5) Uani 1.00 1 d .
C(15) C 0.3143(7) 0.205(1) 0.120(1) 0.028(4) Uani 1.00 1 d .
C(16) C 0.5506(8) 0.459(1) 0.129(1) 0.047(5) Uani 1.00 1 d .
C(17) C 0.4899(8) 0.428(1) 0.126(1) 0.041(5) Uani 1.00 1 d .
C(18) C 0.2188(8) 0.116(2) 0.127(1) 0.046(5) Uani 1.00 1 d .
C(19) C 0.5399(8) -0.036(1) 0.144(1) 0.047(5) Uani 1.00 1 d .
C(20) C 0.2505(9) 0.394(2) 0.140(1) 0.047(5) Uani 1.00 1 d .
C(21) C 0.4532(7) 0.289(1) 0.094(1) 0.036(5) Uani 1.00 1 d .
C(22) C 0.4849(8) -0.114(2) 0.136(1) 0.045(5) Uani 1.00 1 d .
C(23) C 0.4186(8) -0.068(1) 0.115(1) 0.050(6) Uani 1.00 1 d .
H(1) H 0.3890 -0.1548 0.1035 0.070 Uiso 1.00 1 c R
H(2) H 0.6597 0.3788 0.1722 0.059 Uiso 1.00 1 c R
H(3) H 0.6524 0.1363 0.1880 0.047 Uiso 1.00 1 c R
H(4) H 0.4937 -0.2227 0.1470 0.060 Uiso 1.00 1 c R
H(5) H 0.4184 0.1087 -0.0076 0.066 Uiso 1.00 1 c R
H(6) H 0.4764 0.2257 0.0034 0.066 Uiso 1.00 1 c R
H(7) H 0.1770 0.0957 0.0606 0.063 Uiso 1.00 1 c R
H(8) H 0.2039 0.1462 0.1639 0.063 Uiso 1.00 1 c R
H(9) H 0.2478 0.0241 0.1544 0.064 Uiso 1.00 1 c R
H(10) H 0.2740 0.7505 0.1079 0.074 Uiso 1.00 1 c R
H(11) H 0.2217 0.6737 0.1091 0.074 Uiso 1.00 1 c R
H(12) H 0.3014 0.7037 0.2029 0.074 Uiso 1.00 1 c R
H(13) H 0.5864 -0.0850 0.1800 0.070 Uiso 1.00 1 c R
H(14) H 0.4749 0.5047 0.1488 0.055 Uiso 1.00 1 c R
H(15) H 0.5604 0.5665 0.1285 0.072 Uiso 1.00 1 c R

loop_
_atom_site_aniso_label
_atom_site_aniso_U_11
_atom_site_aniso_U_22
_atom_site_aniso_U_33
_atom_site_aniso_U_12
_atom_site_aniso_U_13
_atom_site_aniso_U_23
O(1) 0.076(8) 0.041(6) 0.098(9) -0.007(6) 0.074(8) 0.006(6)
O(2) 0.042(6) 0.048(6) 0.059(8) -0.007(5) 0.041(6) -0.004(5)
N(3) 0.044(9) 0.028(6) 0.062(9) -0.014(6) 0.045(8) -0.010(6)
N(4) 0.042(8) 0.036(7) 0.048(8) -0.001(6) 0.032(7) 0.004(6)
N(5) 0.052(8) 0.038(7) 0.058(9) -0.001(6) 0.047(8) 0.003(7)
C(6) 0.05(1) 0.05(1) 0.04(1) 0.012(9) 0.03(1) 0.009(9)
C(7) 0.07(1) 0.016(7) 0.10(1) 0.002(8) 0.07(1) -0.009(8)
C(8) 0.06(1) 0.019(7) 0.07(1) 0.004(8) 0.05(1) 0.002(8)
C(9) 0.06(1) 0.035(8) 0.04(1) -0.001(9) 0.03(1) 0.002(8)
C(10) 0.05(1) 0.040(8) 0.03(1) 0.015(9) 0.024(9) 0.006(8)
C(11) 0.05(1) 0.032(8) 0.05(1) -0.011(8) 0.04(1) -0.003(8)
C(12) 0.05(1) 0.05(1) 0.04(1) 0.002(9) 0.03(1) -0.004(9)
C(13) 0.06(1) 0.044(8) 0.07(1) 0.009(9) 0.051(9) 0.006(9)
C(14) 0.05(1) 0.027(8) 0.06(1) 0.014(8) 0.04(1) 0.004(8)
C(15) 0.029(8) 0.029(7) 0.037(9) 0.016(8) 0.025(8) 0.011(7)
C(16) 0.07(1) 0.034(8) 0.08(1) -0.005(9) 0.06(1) 0.010(9)
C(17) 0.06(1) 0.023(7) 0.06(1) 0.012(8) 0.04(1) 0.004(8)
C(18) 0.04(1) 0.045(8) 0.07(1) -0.003(8) 0.05(1) 0.001(8)
C(19) 0.07(1) 0.028(8) 0.08(1) 0.013(8) 0.06(1) 0.001(8)
C(20) 0.05(1) 0.046(9) 0.06(1) -0.003(9) 0.04(1) -0.002(9)
C(21) 0.05(1) 0.028(7) 0.06(1) 0.005(8) 0.043(9) 0.001(8)
C(22) 0.05(1) 0.027(7) 0.07(1) 0.004(8) 0.05(1) -0.004(8)
C(23) 0.07(1) 0.030(8) 0.08(1) -0.009(9) 0.06(1) -0.007(8)

loop_
_atom_type_symbol
_atom_type_description
_atom_type_scat_dispersion_real
_atom_type_scat_dispersion_imag
_atom_type_scat_source
C C 0.003 0.002
;
International Tables for Crystallography
(1992, Vol. C, Tables 4.2.6.8 and 6.1.1.4)
;
H H 0.000 0.000
;
International Tables for Crystallography
(1992, Vol. C, Table 6.1.1.4)
;
O O 0.011 0.006
;
International Tables for Crystallography
(1992, Vol. C, Tables 4.2.6.8 and 6.1.1.4)
;
N N 0.006 0.003
;
International Tables for Crystallography
(1992, Vol. C, Tables 4.2.6.8 and 6.1.1.4)
;

loop_
_geom_angle_atom_site_label_1
_geom_angle_atom_site_label_2
_geom_angle_atom_site_label_3
_geom_angle
O(1) C(6) N(5) 121(1)
O(1) C(6) C(9) 125(2)
O(2) C(20) N(5) 124(1)
O(2) C(20) N(3) 119(1)
N(3) C(15) C(9) 123(1)
C(20) N(3) C(15) 120(1)
C(18) N(3) C(15) 119(1)
N(3) C(15) N(4) 123(1)
C(20) N(3) C(18) 120(1)
N(3) C(20) N(5) 116(2)
N(4) C(11) C(14) 111(1)
C(15) N(4) C(11) 104(1)
N(4) C(11) C(23) 114(1)
N(4) C(15) C(9) 112(1)
C(7) N(5) C(6) 115(1)
N(5) C(6) C(9) 113(1)
C(20) N(5) C(6) 128(1)
C(20) N(5) C(7) 116(1)
C(6) C(9) C(14) 134(1)
C(6) C(9) C(15) 117(1)
C(8) C(10) C(12) 122(1)
C(13) C(8) C(10) 117(1)
C(19) C(8) C(10) 123(1)
C(8) C(13) C(21) 106(1)
C(19) C(8) C(13) 119(1)
C(8) C(19) C(22) 125(1)
C(15) C(9) C(14) 107(1)
C(9) C(14) C(21) 131(1)
C(9) C(14) C(11) 103(1)
C(10) C(12) C(16) 127(2)
C(11) C(14) C(21) 124(1)
C(23) C(11) C(14) 132(1)
C(11) C(23) C(22) 136(1)
C(12) C(16) C(17) 129(1)
C(13) C(21) C(14) 114(1)
C(13) C(21) C(17) 120(1)
C(14) C(21) C(17) 125(1)
C(16) C(17) C(21) 122(1)
C(19) C(22) C(23) 134(1)
N(3) C(18) H(7) 109.4112
N(3) C(18) H(8) 109.3263
N(3) C(18) H(9) 109.6730
N(5) C(7) H(10) 129.3127
N(5) C(7) H(11) 109.1839
N(5) C(7) H(12) 109.8104
H(11) C(7) H(10) 98.8045
H(12) C(7) H(10) 98.8030
H(12) C(7) H(11) 109.4676
C(8) C(10) H(3) 116.6867
C(8) C(13) H(5) 116.8031
C(8) C(13) H(6) 89.3961
C(8) C(19) H(13) 115.8826
C(10) C(12) H(2) 99.8170
H(3) C(10) C(12) 115.5790
C(11) C(23) H(1) 110.9427
H(2) C(12) C(16) 123.6426
C(12) C(16) H(15) 115.0527
H(5) C(13) C(21) 113.9246
H(6) C(13) C(21) 115.8042
H(6) C(13) H(5) 112.0500
C(16) C(17) H(14) 119.3280
H(15) C(16) C(17) 115.1227
H(14) C(17) C(21) 117.8500
H(8) C(18) H(7) 109.4789
H(9) C(18) H(7) 109.4739
H(9) C(18) H(8) 109.4638
C(19) C(22) H(4) 112.8177
H(13) C(19) C(22) 118.3032
C(22) C(23) H(1) 112.6734
H(4) C(22) C(23) 112.5514

loop_
_geom_bond_atom_site_label_1
_geom_bond_atom_site_label_2
_geom_bond_distance
O(1) C(6) 1.21(2)
O(2) C(20) 1.21(3)
N(3) C(15) 1.37(3)
N(3) C(18) 1.47(2)
N(3) C(20) 1.38(2)
N(4) C(11) 1.37(3)
N(4) C(15) 1.36(2)
N(5) C(6) 1.41(3)
N(5) C(7) 1.48(2)
N(5) C(20) 1.34(2)
C(6) C(9) 1.46(2)
C(8) C(10) 1.42(3)
C(8) C(13) 1.48(2)
C(8) C(19) 1.38(2)
C(9) C(14) 1.40(3)
C(9) C(15) 1.40(2)
C(10) C(12) 1.39(2)
C(11) C(14) 1.47(2)
C(11) C(23) 1.39(2)
C(12) C(16) 1.39(3)
C(13) C(21) 1.46(3)
C(14) C(21) 1.42(3)
C(16) C(17) 1.42(3)
C(17) C(21) 1.37(2)
C(19) C(22) 1.38(3)
C(22) C(23) 1.42(3)
C(7) H(10) 0.9055
C(7) H(11) 0.9501
C(7) H(12) 0.9499
C(10) H(3) 1.1651
C(12) H(2) 1.1981
C(13) H(5) 1.0141
C(13) H(6) 0.9228
C(16) H(15) 0.9500
C(17) H(14) 0.9499
C(18) H(7) 0.9500
C(18) H(8) 0.9500
C(18) H(9) 0.9499
C(19) H(13) 0.9501
C(22) H(4) 0.9500
C(23) H(1) 0.9500
H(6) C(13) 0.9228

loop_
_geom_contact_atom_site_label_1
_geom_contact_atom_site_label_2
_geom_contact_distance
_geom_contact_site_symmetry_2
O(1) N(5) 2.30(2) .
O(1) C(7) 2.69(3) .
O(1) C(9) 2.37(2) .
O(1) C(14) 3.14(2) .
O(1) C(15) 3.58(2) .
O(1) C(17) 3.00(2) .
O(1) C(20) 3.56(3) .
O(1) C(21) 3.38(2) .
O(1) C(22) 3.53(2) 56501
O(1) C(23) 3.15(2) 56501
O(2) N(3) 2.24(2) .
O(2) N(5) 2.26(2) .
O(2) C(6) 3.59(3) .
O(2) C(7) 2.70(2) .
O(2) C(10) 3.35(2) 45505
O(2) C(11) 3.59(2) 55507
O(2) C(13) 3.31(1) 55507
O(2) C(15) 3.47(2) .
O(2) C(18) 2.73(2) .
O(2) C(18) 3.48(2) 55506
N(3) N(4) 2.40(2) .
N(3) N(5) 2.31(1) .
N(3) C(6) 2.84(2) .
N(3) C(9) 2.44(3) .
N(3) C(9) 3.45(2) 55507
N(3) C(10) 3.36(1) 65502
N(3) C(11) 3.48(3) .
N(3) C(12) 3.52(2) 65502
N(3) C(14) 3.57(3) .
N(3) C(14) 3.51(1) 55507
N(3) C(15) 3.53(2) 55507
N(4) N(5) 3.40(2) 55507
N(4) C(9) 2.30(2) .
N(4) C(14) 2.35(2) .
N(4) C(18) 2.84(3) .
N(4) C(19) 3.43(2) 65502
N(4) C(20) 3.56(2) 55507
N(4) C(23) 2.32(3) .
N(5) N(4) 3.40(2) 55507
N(5) C(9) 2.40(2) .
N(5) C(12) 3.44(2) 65502
N(5) C(15) 2.66(2) .
N(5) C(16) 3.42(1) 65502
C(6) C(7) 2.44(3) .
C(6) C(14) 2.64(2) .
C(6) C(15) 2.44(2) .
C(6) C(16) 3.30(2) 65502
C(6) C(17) 3.46(3) .
C(6) C(17) 3.56(2) 65502
C(6) C(20) 2.48(3) .
C(6) C(21) 3.38(3) .
C(7) C(20) 2.40(2) .
C(8) C(8) 3.51(2) 65503
C(8) C(11) 3.53(3) .
C(8) C(12) 2.47(2) .
C(8) C(13) 3.57(3) 65503
C(8) C(14) 3.29(3) .
C(8) C(16) 3.03(2) .
C(8) C(17) 3.03(2) .
C(8) C(19) 3.60(3) 65503
C(8) C(21) 2.36(3) .
C(8) C(22) 2.45(3) .
C(8) C(23) 3.20(3) .
C(9) N(3) 3.45(2) 55507
C(9) C(11) 2.26(2) .
C(9) C(17) 3.20(3) .
C(9) C(18) 3.56(2) 55507
C(9) C(20) 2.84(3) .
C(9) C(21) 2.58(3) .
C(10) O(2) 3.35(2) 54505
C(10) N(3) 3.36(1) 65502
C(10) C(13) 2.47(2) .
C(10) C(15) 3.41(2) 65502
C(10) C(16) 2.49(2) .
C(10) C(17) 3.14(3) .
C(10) C(19) 2.46(2) .
C(10) C(21) 3.08(3) .
C(11) O(2) 3.59(2) 55507
C(11) C(13) 2.90(3) .
C(11) C(15) 2.16(3) .
C(11) C(19) 3.40(3) .
C(11) C(20) 3.40(2) 55507
C(11) C(21) 2.56(2) .
C(11) C(22) 2.61(3) .
C(12) N(3) 3.52(2) 65502
C(12) N(5) 3.44(2) 65502
C(12) C(13) 2.91(2) .
C(12) C(17) 2.54(3) .
C(12) C(20) 3.34(2) 65502
C(12) C(21) 3.07(3) .
C(13) O(2) 3.31(1) 55507
C(13) C(8) 3.57(3) 65503
C(13) C(14) 2.43(3) .
C(13) C(16) 2.91(2) .
C(13) C(17) 2.46(2) .
C(13) C(19) 2.47(2) .
C(13) C(19) 3.37(3) 65503
C(13) C(22) 2.92(2) .
C(13) C(23) 3.04(3) .
C(14) N(3) 3.51(1) 55507
C(14) C(15) 2.26(3) .
C(14) C(17) 2.48(2) .
C(14) C(18) 3.49(2) 55507
C(14) C(22) 3.43(2) .
C(14) C(23) 2.63(2) .
C(15) N(3) 3.53(2) 55507
C(15) C(10) 3.41(2) 65502
C(15) C(15) 3.38(2) 55507
C(15) C(18) 2.44(3) .
C(15) C(20) 2.38(3) .
C(15) C(23) 3.45(3) .
C(16) N(5) 3.42(1) 65502
C(16) C(6) 3.30(2) 65502
C(16) C(16) 3.60(2) 66503
C(16) C(21) 2.45(2) .
C(17) C(6) 3.56(2) 65502
C(18) O(2) 3.48(2) 54506
C(18) C(9) 3.56(2) 55507
C(18) C(14) 3.49(2) 55507
C(18) C(20) 2.47(2) .
C(18) C(21) 3.50(2) 55507
C(19) N(4) 3.43(2) 65502
C(19) C(8) 3.60(3) 65503
C(19) C(13) 3.37(3) 65503
C(19) C(21) 3.24(2) .
C(19) C(23) 2.58(3) .
C(20) N(4) 3.56(2) 55507
C(20) C(11) 3.40(2) 55507
C(20) C(12) 3.34(2) 65502
C(21) C(18) 3.50(2) 55507
C(21) C(22) 3.52(2) .
C(21) C(23) 3.25(2) .
C(22) O(1) 3.53(2) 54501
C(22) C(22) 3.59(3) 65502
C(22) C(23) 3.45(2) 65502
C(23) O(1) 3.15(2) 54501
C(23) C(22) 3.45(2) 65502
O(1) H(1) 2.2860 56501
O(1) H(4) 3.0082 56501
O(1) H(4) 3.5313 66502
O(1) H(7) 3.0810 55507
O(1) H(10) 2.6354 .
O(1) H(10) 3.5928 56507
O(1) H(11) 3.5549 .
O(1) H(12) 2.9957 .
O(1) H(14) 2.2012 .
O(1) H(14) 3.3080 65502
O(1) H(15) 3.5640 65502
O(2) H(2) 2.6971 65502
O(2) H(3) 2.5187 45505
O(2) H(5) 2.4066 55507
O(2) H(6) 3.5879 55507
O(2) H(7) 3.0959 .
O(2) H(8) 2.3908 .
O(2) H(8) 3.1392 55506
O(2) H(9) 3.5566 .
O(2) H(9) 2.9463 55506
O(2) H(10) 3.5492 .
O(2) H(11) 2.3828 .
O(2) H(12) 3.0142 .
O(2) H(12) 3.2465 54506
O(2) H(13) 3.1540 45505
N(3) H(2) 2.9744 65502
N(3) H(3) 2.6533 65502
N(3) H(5) 3.5829 55507
N(3) H(7) 1.9943 .
N(3) H(8) 1.9933 .
N(3) H(9) 1.9973 .
N(4) H(1) 2.3460 .
N(4) H(3) 3.3256 65502
N(4) H(7) 3.1386 .
N(4) H(9) 2.4918 .
N(4) H(10) 2.9250 54501
N(4) H(13) 3.0958 65502
N(5) H(2) 2.9569 65502
N(5) H(10) 2.1703 .
N(5) H(11) 2.0047 .
N(5) H(12) 2.0118 .
N(5) H(15) 3.3809 65502
C(6) H(1) 3.4179 56501
C(6) H(7) 3.0690 55507
C(6) H(10) 2.7627 .
C(6) H(11) 3.1894 .
C(6) H(12) 2.8599 .
C(6) H(14) 2.8448 .
C(6) H(14) 3.5134 65502
C(6) H(15) 3.4113 65502
C(7) H(1) 3.5199 56501
C(7) H(1) 3.4593 55507
C(7) H(2) 3.5626 45505
C(7) H(3) 3.4475 45505
C(7) H(8) 3.1522 55506
C(7) H(9) 3.1711 56501
C(7) H(13) 3.5355 66502
C(7) H(15) 3.5734 65502
C(8) H(2) 3.3398 .
C(8) H(3) 2.2003 .
C(8) H(4) 3.2213 .
C(8) H(5) 2.1372 .
C(8) H(5) 3.1795 65503
C(8) H(6) 1.7348 .
C(8) H(6) 3.3706 65503
C(8) H(13) 1.9859 .
C(9) H(7) 2.8572 55507
C(9) H(14) 2.9502 .
C(10) H(2) 1.9872 .
C(10) H(5) 3.3278 .
C(10) H(5) 3.2786 65503
C(10) H(6) 2.2478 .
C(10) H(9) 3.5139 65502
C(10) H(11) 3.2503 54505
C(10) H(13) 2.5945 .
C(10) H(15) 3.2870 .
C(11) H(1) 1.9471 .
C(11) H(4) 3.3370 .
C(11) H(5) 2.5790 .
C(12) H(3) 2.1689 .
C(12) H(6) 2.4915 .
C(12) H(7) 3.4778 55505
C(12) H(8) 3.3245 55505
C(12) H(11) 3.5517 54505
C(12) H(14) 3.3400 .
C(12) H(15) 1.9855 .
C(13) H(3) 3.5218 .
C(13) H(7) 3.1951 55507
C(13) H(8) 3.5279 55507
C(13) H(13) 3.3021 .
C(13) H(13) 3.2972 65503
C(13) H(14) 3.2994 .
C(13) H(15) 3.3711 66503
C(14) H(1) 3.3690 .
C(14) H(5) 2.5376 .
C(14) H(6) 3.2219 .
C(14) H(7) 2.7491 55507
C(14) H(14) 2.6646 .
C(15) H(2) 3.5967 65502
C(15) H(3) 2.9786 65502
C(15) H(7) 2.8621 .
C(15) H(8) 3.1757 .
C(15) H(9) 2.5309 .
C(16) H(2) 2.2804 .
C(16) H(3) 3.3751 .
C(16) H(4) 3.1454 56501
C(16) H(6) 2.6569 .
C(16) H(6) 3.3483 66503
C(16) H(12) 3.5064 65502
C(16) H(14) 2.0598 .
C(16) H(15) 3.5065 66503
C(17) H(2) 3.5690 .
C(17) H(4) 3.0147 56501
C(17) H(5) 3.2932 .
C(17) H(6) 2.6126 .
C(17) H(7) 3.1578 55507
C(17) H(14) 3.5422 65502
C(17) H(15) 2.0166 .
C(18) H(2) 2.8483 44505
C(18) H(3) 2.7112 65502
C(18) H(5) 3.4517 55507
C(18) H(10) 3.4882 54501
C(18) H(12) 3.3848 54506
C(19) H(1) 3.3159 .
C(19) H(3) 2.6935 .
C(19) H(4) 1.9538 .
C(19) H(5) 2.6876 .
C(19) H(5) 3.1626 65503
C(19) H(6) 2.9532 .
C(19) H(6) 2.8632 65503
C(19) H(15) 3.4797 54501
C(20) H(2) 2.5496 65502
C(20) H(3) 3.2372 65502
C(20) H(3) 3.5780 45505
C(20) H(5) 3.0976 55507
C(20) H(7) 2.9072 .
C(20) H(8) 2.5418 .
C(20) H(8) 3.5975 55506
C(20) H(9) 3.1869 .
C(20) H(10) 3.2258 .
C(20) H(11) 2.4647 .
C(20) H(12) 2.8410 .
C(21) H(5) 2.0913 .
C(21) H(6) 2.0417 .
C(21) H(7) 2.6924 55507
C(21) H(14) 2.0009 .
C(21) H(15) 3.2406 .
C(22) H(1) 1.9871 .
C(22) H(1) 3.5610 65502
C(22) H(5) 2.7267 .
C(22) H(6) 3.2304 65503
C(22) H(13) 2.0109 .
C(22) H(14) 3.3012 54501
C(22) H(15) 3.3148 54501
C(23) H(4) 1.9857 .
C(23) H(4) 3.5397 65502
C(23) H(5) 2.6197 .
C(23) H(11) 3.2795 55507
C(23) H(13) 3.3567 .
H(1) O(1) 2.2860 54501
H(1) C(6) 3.4179 54501
H(1) C(7) 3.5199 54501
H(1) C(7) 3.4593 55507
H(1) C(22) 3.5610 65502
H(2) O(2) 2.6971 65502
H(2) N(3) 2.9744 65502
H(2) N(5) 2.9569 65502
H(2) C(7) 3.5626 54505
H(2) C(15) 3.5967 65502
H(2) C(18) 2.8483 55505
H(2) C(20) 2.5496 65502
H(3) O(2) 2.5187 54505
H(3) N(3) 2.6533 65502
H(3) N(4) 3.3256 65502
H(3) C(7) 3.4475 54505
H(3) C(15) 2.9786 65502
H(3) C(18) 2.7112 65502
H(3) C(20) 3.2372 65502
H(3) C(20) 3.5780 54505
H(4) O(1) 3.0082 54501
H(4) O(1) 3.5313 64502
H(4) C(16) 3.1454 54501
H(4) C(17) 3.0147 54501
H(4) C(23) 3.5397 65502
H(5) O(2) 2.4066 55507
H(5) N(3) 3.5829 55507
H(5) C(8) 3.1795 65503
H(5) C(10) 3.2786 65503
H(5) C(18) 3.4517 55507
H(5) C(19) 3.1626 65503
H(5) C(20) 3.0976 55507
H(6) O(2) 3.5879 55507
H(6) C(8) 1.7348 .
H(6) C(8) 3.3706 65503
H(6) C(10) 2.2478 .
H(6) C(12) 2.4915 .
H(6) C(14) 3.2219 .
H(6) C(16) 2.6569 .
H(6) C(16) 3.3483 66503
H(6) C(17) 2.6126 .
H(6) C(19) 2.9532 .
H(6) C(19) 2.8632 65503
H(6) C(21) 2.0417 .
H(6) C(22) 3.2304 65503
H(7) O(1) 3.0810 55507
H(7) C(6) 3.0690 55507
H(7) C(9) 2.8572 55507
H(7) C(12) 3.4778 44505
H(7) C(13) 3.1951 55507
H(7) C(14) 2.7491 55507
H(7) C(17) 3.1578 55507
H(7) C(21) 2.6924 55507
H(8) O(2) 3.1392 54506
H(8) C(7) 3.1522 54506
H(8) C(12) 3.3245 44505
H(8) C(13) 3.5279 55507
H(8) C(20) 3.5975 54506
H(9) O(2) 2.9463 54506
H(9) C(7) 3.1711 54501
H(9) C(10) 3.5139 65502
H(10) O(1) 3.5928 56507
H(10) N(4) 2.9250 56501
H(10) C(18) 3.4882 56501
H(11) C(10) 3.2503 45505
H(11) C(12) 3.5517 45505
H(11) C(23) 3.2795 55507
H(12) O(2) 3.2465 55506
H(12) C(16) 3.5064 65502
H(12) C(18) 3.3848 55506
H(13) O(2) 3.1540 54505
H(13) N(4) 3.0958 65502
H(13) C(7) 3.5355 64502
H(13) C(13) 3.2972 65503
H(14) O(1) 3.3080 65502
H(14) C(6) 3.5134 65502
H(14) C(17) 3.5422 65502
H(14) C(22) 3.3012 56501
H(15) O(1) 3.5640 65502
H(15) N(5) 3.3809 65502
H(15) C(6) 3.4113 65502
H(15) C(7) 3.5734 65502
H(15) C(13) 3.3711 66503
H(15) C(16) 3.5065 66503
H(15) C(19) 3.4797 56501
H(15) C(22) 3.3148 56501

loop_
_geom_torsion_atom_site_label_1
_geom_torsion_atom_site_label_2
_geom_torsion_atom_site_label_3
_geom_torsion_atom_site_label_4
_geom_torsion
C(18) N(3) C(15) N(4) 0(1)
C(18) N(3) C(15) C(9) -178(1)
C(20) N(3) C(15) N(4) 177(1)
C(20) N(3) C(15) C(9) 0(1)
C(15) N(3) C(20) O(2) -175(1)
C(15) N(3) C(20) N(5) 5(1)
C(18) N(3) C(20) O(2) 2(1)
C(18) N(3) C(20) N(5) -176(1)
C(15) N(4) C(11) C(14) 0(1)
C(15) N(4) C(11) C(23) 169(1)
C(11) N(4) C(15) N(3) -179.6(8)
C(11) N(4) C(15) C(9) -1(1)
C(7) N(5) C(6) O(1) 1(1)
C(7) N(5) C(6) C(9) -177(1)
C(20) N(5) C(6) O(1) -179(1)
C(20) N(5) C(6) C(9) 1(1)
C(6) N(5) C(20) O(2) 174(1)
C(6) N(5) C(20) N(3) -5(1)
C(7) N(5) C(20) O(2) -6(1)
C(7) N(5) C(20) N(3) 173(1)
O(1) C(6) C(9) C(14) -1(2)
O(1) C(6) C(9) C(15) -175(1)
N(5) C(6) C(9) C(14) 176(1)
N(5) C(6) C(9) C(15) 3(1)
C(13) C(8) C(10) C(12) 25(2)
C(19) C(8) C(10) C(12) -153(2)
C(10) C(8) C(13) C(21) -80(2)
C(19) C(8) C(13) C(21) 97(1)
C(10) C(8) C(19) C(22) 167(2)
C(13) C(8) C(19) C(22) -10(3)
C(6) C(9) C(14) C(11) -176(1)
C(6) C(9) C(14) C(21) -5(2)
C(15) C(9) C(14) C(11) -2(1)
C(15) C(9) C(14) C(21) 168(1)
C(6) C(9) C(15) N(3) -3(2)
C(6) C(9) C(15) N(4) 177(1)
C(14) C(9) C(15) N(3) -179(1)
C(14) C(9) C(15) N(4) 2(1)
C(8) C(10) C(12) C(16) 21(2)
N(4) C(11) C(14) C(9) 1(1)
N(4) C(11) C(14) C(21) -170(1)
C(23) C(11) C(14) C(9) -165(1)
C(23) C(11) C(14) C(21) 22(2)
N(4) C(11) C(23) C(22) -162(2)
C(14) C(11) C(23) C(22) 4(3)
C(10) C(12) C(16) C(17) -6(2)
C(8) C(13) C(21) C(14) -105(1)
C(8) C(13) C(21) C(17) 74(1)
C(9) C(14) C(21) C(13) -148(1)
C(9) C(14) C(21) C(17) 30(2)
C(11) C(14) C(21) C(13) 21(1)
C(11) C(14) C(21) C(17) -159(1)
C(12) C(16) C(17) C(21) -18(2)
C(16) C(17) C(21) C(13) -17(1)
C(16) C(17) C(21) C(14) 163(1)
C(8) C(19) C(22) C(23) -20(3)
C(19) C(22) C(23) C(11) -10(3)

loop_
_cod_related_entry_id
_cod_related_entry_database
_cod_related_entry_code
1 ChemSpider 30658531
